data_4507712
loop_
_publ_author_name
'Zeidan, Tarek A.'
'Trotta, Jacob T.'
'Chiarella, Renato A.'
'Oliveira, Mark A.'
'Hickey, Magali B.'
'Almarsson, \"Orn'
'Remenar, Julius F.'

_publ_section_title
;
 Polymorphism of Dehydro-Aripiprazole, the Active Metabolite of the
 Antipsychotic Drug Aripiprazole (Abilify)
;
_journal_issue 5
_journal_name_full 'Crystal Growth &amp; Design'
_journal_page_first 2036
_journal_paper_doi 10.1021/cg400104v
_journal_volume 13
_journal_year 2013
_chemical_formula_sum 'C23 H25 Cl2 N3 O2'
_chemical_formula_weight 446.36
_chemical_name_systematic ?
_space_group_IT_number 14
_symmetry_cell_setting monoclinic
_symmetry_space_group_name_Hall '-P 2yn'
_symmetry_space_group_name_H-M 'P 1 21/n 1'
_atom_sites_solution_hydrogens geom
_atom_sites_solution_primary direct
_atom_sites_solution_secondary difmap
_audit_creation_method SHELXL-97
_cell_angle_alpha 90.00
_cell_angle_beta 105.8940(10)
_cell_angle_gamma 90.00
_cell_formula_units_Z 4
_cell_length_a 16.3186(3)
_cell_length_b 7.05320(10)
_cell_length_c 19.1212(3)
_cell_measurement_reflns_used 3382
_cell_measurement_temperature 173(2)
_cell_measurement_theta_max 68.90
_cell_measurement_theta_min 3.16
_cell_volume 2116.68(6)
_computing_cell_refinement 'Bruker SMART'
_computing_data_collection 'Bruker SMART'
_computing_data_reduction 'Bruker SAINT'
_computing_molecular_graphics 'Bruker SHELXTL'
_computing_publication_material 'Bruker SHELXTL'
_computing_structure_refinement 'SHELXL-97 (Sheldrick, 1997)'
_computing_structure_solution 'SHELXS-97 (Sheldrick, 1990)'
_diffrn_ambient_temperature 173(2)
_diffrn_measured_fraction_theta_full 0.945
_diffrn_measured_fraction_theta_max 0.945
_diffrn_measurement_device_type 'CCD area detector'
_diffrn_measurement_method 'phi and omega scans'
_diffrn_radiation_monochromator graphite
_diffrn_radiation_source 'fine-focus sealed tube'
_diffrn_radiation_type CuK\a
_diffrn_radiation_wavelength 1.54178
_diffrn_reflns_av_R_equivalents 0.0198
_diffrn_reflns_av_sigmaI/netI 0.0215
_diffrn_reflns_limit_h_max 19
_diffrn_reflns_limit_h_min -19
_diffrn_reflns_limit_k_max 8
_diffrn_reflns_limit_k_min -8
_diffrn_reflns_limit_l_max 23
_diffrn_reflns_limit_l_min -20
_diffrn_reflns_number 11980
_diffrn_reflns_theta_full 69.54
_diffrn_reflns_theta_max 69.54
_diffrn_reflns_theta_min 3.16
_exptl_absorpt_coefficient_mu 2.965
_exptl_absorpt_correction_T_max 0.7909
_exptl_absorpt_correction_T_min 0.4960
_exptl_absorpt_correction_type numerical
_exptl_absorpt_process_details sadabs
_exptl_crystal_colour colourless
_exptl_crystal_density_diffrn 1.401
_exptl_crystal_density_method 'not measured'
_exptl_crystal_description plate
_exptl_crystal_F_000 936
_exptl_crystal_size_max 0.28
_exptl_crystal_size_mid 0.12
_exptl_crystal_size_min 0.08
_refine_diff_density_max 0.193
_refine_diff_density_min -0.267
_refine_diff_density_rms 0.052
_refine_ls_extinction_method none
_refine_ls_goodness_of_fit_ref 1.017
_refine_ls_hydrogen_treatment constr
_refine_ls_matrix_type full
_refine_ls_number_parameters 271
_refine_ls_number_reflns 3769
_refine_ls_number_restraints 0
_refine_ls_restrained_S_all 1.017
_refine_ls_R_factor_all 0.0368
_refine_ls_R_factor_gt 0.0323
_refine_ls_shift/su_max 0.000
_refine_ls_shift/su_mean 0.000
_refine_ls_structure_factor_coef Fsqd
_refine_ls_weighting_details 'calc w=1/[\s^2^(Fo^2^)+(0.0560P)^2^+0.5060P] where P=(Fo^2^+2Fc^2^)/3'
_refine_ls_weighting_scheme calc
_refine_ls_wR_factor_gt 0.0860
_refine_ls_wR_factor_ref 0.0895
_reflns_number_gt 3341
_reflns_number_total 3769
_reflns_threshold_expression >2sigma(I)
_cod_data_source_file cg400104v_si_001.cif
_cod_data_source_block alks0054_dAPZFormV
_cod_depositor_comments
;
The following automatic conversions were performed:

'_symmetry_cell_setting' value 'Monoclinic' changed to 'monoclinic'
according to /home/saulius/struct/CIF-dictionaries/cif_core.dic
dictionary named 'cif_core.dic' version 2.4.2 from 2011-04-26.

Automatic conversion script
Id: cif_fix_values 1891 2012-01-12 08:04:46Z andrius 
;
_cod_original_sg_symbol_H-M P2(1)/n
_cod_database_code 4507712

loop_
_symmetry_equiv_pos_as_xyz
'x, y, z'
'-x+1/2, y+1/2, -z+1/2'
'-x, -y, -z'
'x-1/2, -y-1/2, z-1/2'

loop_
_atom_site_label
_atom_site_type_symbol
_atom_site_fract_x
_atom_site_fract_y
_atom_site_fract_z
_atom_site_U_iso_or_equiv
_atom_site_adp_type
_atom_site_occupancy
_atom_site_symmetry_multiplicity
_atom_site_calc_flag
_atom_site_refinement_flags
C1 C -0.10544(10) 0.3931(2) 0.09911(8) 0.0248(3) Uani 1 1 d .
C2 C -0.19256(10) 0.3657(2) 0.06988(8) 0.0273(3) Uani 1 1 d .
C3 C -0.22388(11) 0.1943(3) 0.03832(9) 0.0327(4) Uani 1 1 d .
H3A H -0.2834 0.1767 0.0179 0.039 Uiso 1 1 calc R
C4 C -0.16742(12) 0.0492(2) 0.03689(10) 0.0362(4) Uani 1 1 d .
H4A H -0.1884 -0.0699 0.0165 0.043 Uiso 1 1 calc R
C5 C -0.08036(11) 0.0762(2) 0.06508(9) 0.0318(4) Uani 1 1 d .
H5A H -0.0425 -0.0250 0.0633 0.038 Uiso 1 1 calc R
C6 C -0.04714(10) 0.2488(2) 0.09593(8) 0.0248(3) Uani 1 1 d .
C7 C 0.09629(10) 0.1181(2) 0.14492(9) 0.0277(3) Uani 1 1 d .
H7A H 0.0945 0.0397 0.1016 0.033 Uiso 1 1 calc R
H7B H 0.0753 0.0402 0.1795 0.033 Uiso 1 1 calc R
C8 C 0.18716(10) 0.1810(2) 0.18038(8) 0.0267(3) Uani 1 1 d .
H8A H 0.1888 0.2585 0.2239 0.032 Uiso 1 1 calc R
H8B H 0.2237 0.0683 0.1962 0.032 Uiso 1 1 calc R
C9 C 0.16590(10) 0.4590(2) 0.10770(8) 0.0264(3) Uani 1 1 d .
H9A H 0.1868 0.5346 0.0725 0.032 Uiso 1 1 calc R
H9B H 0.1693 0.5390 0.1509 0.032 Uiso 1 1 calc R
C10 C 0.07433(10) 0.4028(2) 0.07363(8) 0.0263(3) Uani 1 1 d .
H10A H 0.0388 0.5183 0.0611 0.032 Uiso 1 1 calc R
H10B H 0.0702 0.3317 0.0281 0.032 Uiso 1 1 calc R
C11 C 0.30814(10) 0.3539(2) 0.15833(8) 0.0266(3) Uani 1 1 d .
H11A H 0.3105 0.4488 0.1970 0.032 Uiso 1 1 calc R
H11B H 0.3266 0.4175 0.1190 0.032 Uiso 1 1 calc R
C12 C 0.37076(10) 0.1958(2) 0.18950(8) 0.0251(3) Uani 1 1 d .
H12A H 0.3572 0.1440 0.2331 0.030 Uiso 1 1 calc R
H12B H 0.4288 0.2502 0.2053 0.030 Uiso 1 1 calc R
C13 C 0.37068(10) 0.0330(2) 0.13664(8) 0.0253(3) Uani 1 1 d .
H13A H 0.3145 -0.0308 0.1235 0.030 Uiso 1 1 calc R
H13B H 0.3815 0.0827 0.0916 0.030 Uiso 1 1 calc R
C14 C 0.43932(10) -0.1063(2) 0.17261(8) 0.0249(3) Uani 1 1 d .
H14A H 0.4952 -0.0415 0.1872 0.030 Uiso 1 1 calc R
H14B H 0.4274 -0.1593 0.2168 0.030 Uiso 1 1 calc R
C15 C 0.49884(10) -0.3976(2) 0.14673(8) 0.0235(3) Uani 1 1 d .
C16 C 0.55562(10) -0.4018(2) 0.21721(8) 0.0260(3) Uani 1 1 d .
H16A H 0.5559 -0.3014 0.2504 0.031 Uiso 1 1 calc R
C17 C 0.61047(10) -0.5525(2) 0.23733(8) 0.0260(3) Uani 1 1 d .
H17A H 0.6485 -0.5550 0.2848 0.031 Uiso 1 1 calc R
C18 C 0.61165(9) -0.7026(2) 0.18950(8) 0.0236(3) Uani 1 1 d .
C19 C 0.66641(10) -0.8645(2) 0.20763(8) 0.0267(3) Uani 1 1 d .
H19A H 0.7063 -0.8715 0.2542 0.032 Uiso 1 1 calc R
C20 C 0.66253(10) -1.0071(2) 0.15990(9) 0.0272(3) Uani 1 1 d .
H20A H 0.7001 -1.1118 0.1734 0.033 Uiso 1 1 calc R
C21 C 0.60217(9) -1.0038(2) 0.08849(8) 0.0244(3) Uani 1 1 d .
C22 C 0.55388(9) -0.6957(2) 0.11962(8) 0.0217(3) Uani 1 1 d .
C23 C 0.49794(10) -0.5436(2) 0.09823(8) 0.0236(3) Uani 1 1 d .
H23A H 0.4596 -0.5404 0.0508 0.028 Uiso 1 1 calc R
Cl1 Cl -0.06826(3) 0.60510(5) 0.14206(2) 0.03227(12) Uani 1 1 d .
Cl2 Cl -0.26481(3) 0.54629(6) 0.07082(2) 0.03642(13) Uani 1 1 d .
N1 N 0.04174(8) 0.28448(18) 0.12343(7) 0.0244(3) Uani 1 1 d .
N2 N 0.21963(8) 0.29204(18) 0.12916(7) 0.0240(3) Uani 1 1 d .
N3 N 0.55214(8) -0.84488(18) 0.07240(7) 0.0238(3) Uani 1 1 d .
H3B H 0.5163 -0.8373 0.0288 0.029 Uiso 1 1 calc R
O1 O 0.44130(7) -0.25596(15) 0.12222(6) 0.0277(2) Uani 1 1 d .
O2 O 0.59455(7) -1.13459(16) 0.04371(6) 0.0299(3) Uani 1 1 d .

loop_
_atom_site_aniso_label
_atom_site_aniso_U_11
_atom_site_aniso_U_22
_atom_site_aniso_U_33
_atom_site_aniso_U_23
_atom_site_aniso_U_13
_atom_site_aniso_U_12
C1 0.0274(8) 0.0254(7) 0.0217(7) 0.0006(5) 0.0069(6) 0.0004(6)
C2 0.0247(8) 0.0331(8) 0.0254(7) 0.0038(6) 0.0093(6) 0.0051(6)
C3 0.0241(8) 0.0409(9) 0.0327(8) 0.0009(7) 0.0071(7) -0.0035(7)
C4 0.0355(9) 0.0297(8) 0.0428(9) -0.0045(7) 0.0095(8) -0.0065(7)
C5 0.0318(9) 0.0273(8) 0.0366(9) -0.0009(6) 0.0098(8) 0.0027(7)
C6 0.0244(7) 0.0280(7) 0.0214(7) 0.0029(6) 0.0054(6) 0.0026(6)
C7 0.0257(8) 0.0273(8) 0.0301(8) 0.0059(6) 0.0077(7) 0.0048(6)
C8 0.0251(8) 0.0289(8) 0.0267(7) 0.0070(6) 0.0079(6) 0.0067(6)
C9 0.0277(8) 0.0257(7) 0.0260(7) 0.0050(6) 0.0076(7) 0.0037(6)
C10 0.0262(8) 0.0282(8) 0.0236(7) 0.0043(6) 0.0053(6) 0.0051(6)
C11 0.0247(8) 0.0261(7) 0.0287(7) -0.0042(6) 0.0067(7) 0.0018(6)
C12 0.0205(7) 0.0291(8) 0.0251(7) -0.0024(6) 0.0050(6) 0.0024(6)
C13 0.0215(7) 0.0275(8) 0.0266(7) -0.0021(6) 0.0062(6) 0.0020(6)
C14 0.0236(7) 0.0248(7) 0.0262(7) -0.0022(6) 0.0068(6) 0.0006(6)
C15 0.0201(7) 0.0236(7) 0.0267(7) 0.0023(5) 0.0061(6) 0.0002(6)
C16 0.0256(8) 0.0251(7) 0.0262(7) -0.0033(6) 0.0049(7) -0.0017(6)
C17 0.0218(7) 0.0291(8) 0.0240(7) -0.0004(6) 0.0010(6) -0.0027(6)
C18 0.0181(7) 0.0258(7) 0.0255(7) 0.0012(6) 0.0037(6) -0.0025(6)
C19 0.0184(7) 0.0310(8) 0.0276(7) 0.0014(6) 0.0007(6) -0.0004(6)
C20 0.0196(7) 0.0275(7) 0.0323(8) 0.0018(6) 0.0035(6) 0.0037(6)
C21 0.0201(7) 0.0260(7) 0.0281(7) 0.0007(6) 0.0082(6) 0.0013(6)
C22 0.0198(7) 0.0228(7) 0.0235(7) 0.0006(5) 0.0075(6) -0.0016(6)
C23 0.0215(7) 0.0265(7) 0.0216(7) 0.0013(5) 0.0040(6) 0.0002(6)
Cl1 0.0293(2) 0.0291(2) 0.0360(2) -0.00777(14) 0.00498(17) 0.00340(14)
Cl2 0.0243(2) 0.0431(2) 0.0415(2) -0.00216(16) 0.00837(18) 0.00907(16)
N1 0.0224(6) 0.0257(6) 0.0246(6) 0.0033(5) 0.0053(5) 0.0039(5)
N2 0.0221(6) 0.0263(6) 0.0242(6) 0.0023(5) 0.0072(5) 0.0042(5)
N3 0.0216(6) 0.0266(6) 0.0214(6) -0.0005(5) 0.0028(5) 0.0031(5)
O1 0.0279(6) 0.0252(5) 0.0273(5) -0.0026(4) 0.0029(5) 0.0063(4)
O2 0.0276(6) 0.0295(6) 0.0307(6) -0.0049(4) 0.0047(5) 0.0069(4)

loop_
_atom_type_symbol
_atom_type_description
_atom_type_scat_dispersion_real
_atom_type_scat_dispersion_imag
_atom_type_scat_source
C C 0.0181 0.0091 'International Tables Vol C Tables 4.2.6.8 and 6.1.1.4'
H H 0.0000 0.0000 'International Tables Vol C Tables 4.2.6.8 and 6.1.1.4'
N N 0.0311 0.0180 'International Tables Vol C Tables 4.2.6.8 and 6.1.1.4'
O O 0.0492 0.0322 'International Tables Vol C Tables 4.2.6.8 and 6.1.1.4'
Cl Cl 0.3639 0.7018 'International Tables Vol C Tables 4.2.6.8 and 6.1.1.4'

loop_
_geom_angle_atom_site_label_1
_geom_angle_atom_site_label_2
_geom_angle_atom_site_label_3
_geom_angle
C2 C1 C6 120.78(14)
C2 C1 Cl1 119.75(12)
C6 C1 Cl1 119.44(12)
C3 C2 C1 120.70(15)
C3 C2 Cl2 118.27(13)
C1 C2 Cl2 121.03(13)
C4 C3 C2 119.12(16)
C4 C3 H3A 120.4
C2 C3 H3A 120.4
C3 C4 C5 120.51(16)
C3 C4 H4A 119.7
C5 C4 H4A 119.7
C4 C5 C6 121.43(15)
C4 C5 H5A 119.3
C6 C5 H5A 119.3
C5 C6 C1 117.41(15)
C5 C6 N1 123.27(14)
C1 C6 N1 119.32(14)
N1 C7 C8 109.66(13)
N1 C7 H7A 109.7
C8 C7 H7A 109.7
N1 C7 H7B 109.7
C8 C7 H7B 109.7
H7A C7 H7B 108.2
N2 C8 C7 110.24(12)
N2 C8 H8A 109.6
C7 C8 H8A 109.6
N2 C8 H8B 109.6
C7 C8 H8B 109.6
H8A C8 H8B 108.1
N2 C9 C10 110.91(13)
N2 C9 H9A 109.5
C10 C9 H9A 109.5
N2 C9 H9B 109.5
C10 C9 H9B 109.5
H9A C9 H9B 108.0
N1 C10 C9 111.10(12)
N1 C10 H10A 109.4
C9 C10 H10A 109.4
N1 C10 H10B 109.4
C9 C10 H10B 109.4
H10A C10 H10B 108.0
N2 C11 C12 114.68(13)
N2 C11 H11A 108.6
C12 C11 H11A 108.6
N2 C11 H11B 108.6
C12 C11 H11B 108.6
H11A C11 H11B 107.6
C11 C12 C13 114.40(12)
C11 C12 H12A 108.7
C13 C12 H12A 108.7
C11 C12 H12B 108.7
C13 C12 H12B 108.7
H12A C12 H12B 107.6
C14 C13 C12 108.77(12)
C14 C13 H13A 109.9
C12 C13 H13A 109.9
C14 C13 H13B 109.9
C12 C13 H13B 109.9
H13A C13 H13B 108.3
O1 C14 C13 108.87(12)
O1 C14 H14A 109.9
C13 C14 H14A 109.9
O1 C14 H14B 109.9
C13 C14 H14B 109.9
H14A C14 H14B 108.3
O1 C15 C23 115.80(14)
O1 C15 C16 123.62(14)
C23 C15 C16 120.57(14)
C17 C16 C15 119.34(14)
C17 C16 H16A 120.3
C15 C16 H16A 120.3
C16 C17 C18 121.69(15)
C16 C17 H17A 119.2
C18 C17 H17A 119.2
C17 C18 C22 117.84(14)
C17 C18 C19 124.25(14)
C22 C18 C19 117.90(14)
C20 C19 C18 121.34(15)
C20 C19 H19A 119.3
C18 C19 H19A 119.3
C19 C20 C21 121.34(15)
C19 C20 H20A 119.3
C21 C20 H20A 119.3
O2 C21 N3 120.77(14)
O2 C21 C20 123.50(14)
N3 C21 C20 115.73(14)
N3 C22 C23 119.95(14)
N3 C22 C18 118.81(14)
C23 C22 C18 121.23(14)
C15 C23 C22 119.33(14)
C15 C23 H23A 120.3
C22 C23 H23A 120.3
C6 N1 C7 116.27(13)
C6 N1 C10 111.93(12)
C7 N1 C10 109.69(12)
C9 N2 C8 108.71(12)
C9 N2 C11 108.71(12)
C8 N2 C11 113.89(12)
C21 N3 C22 124.84(13)
C21 N3 H3B 117.6
C22 N3 H3B 117.6
C15 O1 C14 116.62(12)

loop_
_geom_bond_atom_site_label_1
_geom_bond_atom_site_label_2
_geom_bond_distance
C1 C2 1.391(2)
C1 C6 1.405(2)
C1 Cl1 1.7340(15)
C2 C3 1.385(2)
C2 Cl2 1.7389(16)
C3 C4 1.382(3)
C3 H3A 0.9500
C4 C5 1.388(2)
C4 H4A 0.9500
C5 C6 1.396(2)
C5 H5A 0.9500
C6 N1 1.423(2)
C7 N1 1.4620(19)
C7 C8 1.518(2)
C7 H7A 0.9900
C7 H7B 0.9900
C8 N2 1.4623(19)
C8 H8A 0.9900
C8 H8B 0.9900
C9 N2 1.4584(19)
C9 C10 1.510(2)
C9 H9A 0.9900
C9 H9B 0.9900
C10 N1 1.4708(19)
C10 H10A 0.9900
C10 H10B 0.9900
C11 N2 1.4651(19)
C11 C12 1.520(2)
C11 H11A 0.9900
C11 H11B 0.9900
C12 C13 1.530(2)
C12 H12A 0.9900
C12 H12B 0.9900
C13 C14 1.507(2)
C13 H13A 0.9900
C13 H13B 0.9900
C14 O1 1.4356(17)
C14 H14A 0.9900
C14 H14B 0.9900
C15 O1 1.3634(18)
C15 C23 1.383(2)
C15 C16 1.411(2)
C16 C17 1.375(2)
C16 H16A 0.9500
C17 C18 1.403(2)
C17 H17A 0.9500
C18 C22 1.410(2)
C18 C19 1.433(2)
C19 C20 1.348(2)
C19 H19A 0.9500
C20 C21 1.449(2)
C20 H20A 0.9500
C21 O2 1.2418(19)
C21 N3 1.371(2)
C22 N3 1.3816(19)
C22 C23 1.395(2)
C23 H23A 0.9500
N3 H3B 0.8800

loop_
_geom_hbond_atom_site_label_D
_geom_hbond_atom_site_label_H
_geom_hbond_atom_site_label_A
_geom_hbond_distance_DH
_geom_hbond_distance_HA
_geom_hbond_distance_DA
_geom_hbond_angle_DHA
_geom_hbond_site_symmetry_A
N3 H3B O2 0.88 1.96 2.7873(17) 155.2 3_635

loop_
_geom_torsion_atom_site_label_1
_geom_torsion_atom_site_label_2
_geom_torsion_atom_site_label_3
_geom_torsion_atom_site_label_4
_geom_torsion
C6 C1 C2 C3 1.3(2)
Cl1 C1 C2 C3 -177.00(12)
C6 C1 C2 Cl2 -177.76(11)
Cl1 C1 C2 Cl2 3.91(18)
C1 C2 C3 C4 0.7(2)
Cl2 C2 C3 C4 179.84(13)
C2 C3 C4 C5 -1.6(3)
C3 C4 C5 C6 0.4(3)
C4 C5 C6 C1 1.6(2)
C4 C5 C6 N1 -178.02(15)
C2 C1 C6 C5 -2.5(2)
Cl1 C1 C6 C5 175.87(11)
C2 C1 C6 N1 177.20(13)
Cl1 C1 C6 N1 -4.46(19)
N1 C7 C8 N2 -60.87(16)
N2 C9 C10 N1 57.16(16)
N2 C11 C12 C13 55.39(18)
C11 C12 C13 C14 176.21(13)
C12 C13 C14 O1 -178.06(12)
O1 C15 C16 C17 178.95(14)
C23 C15 C16 C17 0.2(2)
C15 C16 C17 C18 0.1(2)
C16 C17 C18 C22 -0.6(2)
C16 C17 C18 C19 -179.11(15)
C17 C18 C19 C20 177.85(15)
C22 C18 C19 C20 -0.7(2)
C18 C19 C20 C21 -0.7(2)
C19 C20 C21 O2 -177.65(15)
C19 C20 C21 N3 2.1(2)
C17 C18 C22 N3 -178.05(13)
C19 C18 C22 N3 0.6(2)
C17 C18 C22 C23 0.8(2)
C19 C18 C22 C23 179.37(14)
O1 C15 C23 C22 -178.88(13)
C16 C15 C23 C22 0.0(2)
N3 C22 C23 C15 178.33(13)
C18 C22 C23 C15 -0.5(2)
C5 C6 N1 C7 -23.4(2)
C1 C6 N1 C7 156.92(14)
C5 C6 N1 C10 103.70(17)
C1 C6 N1 C10 -75.95(17)
C8 C7 N1 C6 -173.91(12)
C8 C7 N1 C10 57.85(16)
C9 C10 N1 C6 173.00(12)
C9 C10 N1 C7 -56.40(16)
C10 C9 N2 C8 -58.41(16)
C10 C9 N2 C11 177.11(12)
C7 C8 N2 C9 60.35(16)
C7 C8 N2 C11 -178.29(12)
C12 C11 N2 C9 174.63(12)
C12 C11 N2 C8 53.27(17)
O2 C21 N3 C22 177.48(14)
C20 C21 N3 C22 -2.2(2)
C23 C22 N3 C21 -177.84(14)
C18 C22 N3 C21 1.0(2)
C23 C15 O1 C14 177.99(13)
C16 C15 O1 C14 -0.8(2)
C13 C14 O1 C15 -178.47(12)
